data_1503123
loop_
_publ_author_name
'Zhu, Zhi-Bin'
'Shi, Min'

_publ_section_title
;
 Ruthenium-catalyzed tandem ring-opening/ring-closing/cross-metathesis of
 1,6-cyclopropene-ynes and olefins for the construction of the 3-pyrroline
 skeleton.
;
_journal_issue 20
_journal_name_full 'Organic letters'
_journal_page_first 4462
_journal_page_last 4465
_journal_paper_doi 10.1021/ol101455c
_journal_volume 12
_journal_year 2010
_chemical_formula_sum 'C24 H24 N2 O6 S'
_chemical_formula_weight 468.51
_chemical_name_systematic
; 
 ? 
;
_space_group_IT_number 14
_symmetry_cell_setting monoclinic
_symmetry_space_group_name_Hall '-P 2ybc'
_symmetry_space_group_name_H-M 'P 1 21/c 1'
_atom_sites_solution_hydrogens geom
_atom_sites_solution_primary direct
_atom_sites_solution_secondary difmap
_audit_creation_method SHELXL-97
_cell_angle_alpha 90.00
_cell_angle_beta 101.209(2)
_cell_angle_gamma 90.00
_cell_formula_units_Z 4
_cell_length_a 13.5739(16)
_cell_length_b 15.7377(17)
_cell_length_c 11.1867(13)
_cell_measurement_reflns_used 2765
_cell_measurement_temperature 293(2)
_cell_measurement_theta_max 45.262
_cell_measurement_theta_min 5.042
_cell_volume 2344.1(5)
_computing_cell_refinement 'Bruker SMART'
_computing_data_collection 'Bruker SMART'
_computing_data_reduction 'Bruker SHELXTL'
_computing_molecular_graphics 'Bruker SHELXTL'
_computing_publication_material 'Bruker SHELXTL'
_computing_structure_refinement 'SHELXL-97 (Sheldrick, 1997)'
_computing_structure_solution 'SHELXS-97 (Sheldrick, 1990)'
_diffrn_ambient_temperature 293(2)
_diffrn_measured_fraction_theta_full 1.000
_diffrn_measured_fraction_theta_max 1.000
_diffrn_measurement_device_type 'CCD area detector'
_diffrn_measurement_method 'phi and omega scans'
_diffrn_radiation_monochromator graphite
_diffrn_radiation_source 'fine-focus sealed tube'
_diffrn_radiation_type MoK\a
_diffrn_radiation_wavelength 0.71073
_diffrn_reflns_av_R_equivalents 0.1186
_diffrn_reflns_av_sigmaI/netI 0.0863
_diffrn_reflns_limit_h_max 16
_diffrn_reflns_limit_h_min -16
_diffrn_reflns_limit_k_max 14
_diffrn_reflns_limit_k_min -19
_diffrn_reflns_limit_l_max 10
_diffrn_reflns_limit_l_min -13
_diffrn_reflns_number 12156
_diffrn_reflns_theta_full 25.50
_diffrn_reflns_theta_max 25.50
_diffrn_reflns_theta_min 1.53
_exptl_absorpt_coefficient_mu 0.180
_exptl_absorpt_correction_T_max 1.0000
_exptl_absorpt_correction_T_min 0.3579
_exptl_absorpt_correction_type empirical
_exptl_absorpt_process_details sadabs
_exptl_crystal_colour colorless
_exptl_crystal_density_diffrn 1.328
_exptl_crystal_density_method 'not measured'
_exptl_crystal_description prismatic
_exptl_crystal_F_000 984
_exptl_crystal_size_max 0.402
_exptl_crystal_size_mid 0.369
_exptl_crystal_size_min 0.237
_refine_diff_density_max 0.356
_refine_diff_density_min -0.340
_refine_diff_density_rms 0.068
_refine_ls_extinction_expression Fc^*^=kFc[1+0.001xFc^2^\l^3^/sin(2\q)]^-1/4^
_refine_ls_extinction_method SHELXL
_refine_ls_goodness_of_fit_ref 1.016
_refine_ls_hydrogen_treatment constr
_refine_ls_matrix_type full
_refine_ls_number_parameters 300
_refine_ls_number_reflns 4365
_refine_ls_number_restraints 0
_refine_ls_restrained_S_all 1.016
_refine_ls_R_factor_all 0.0889
_refine_ls_R_factor_gt 0.0640
_refine_ls_shift/su_max 0.004
_refine_ls_shift/su_mean 0.001
_refine_ls_structure_factor_coef Fsqd
_refine_ls_weighting_details 'calc w=1/[\s^2^(Fo^2^)+(0.0810P)^2^+0.0000P] where P=(Fo^2^+2Fc^2^)/3'
_refine_ls_weighting_scheme calc
_refine_ls_wR_factor_gt 0.1604
_refine_ls_wR_factor_ref 0.1749
_reflns_number_gt 3079
_reflns_number_total 4365
_reflns_threshold_expression >2sigma(I)
_cod_data_source_file ol101455c_si_001.cif
_cod_data_source_block cd29668
_cod_depositor_comments
;
The following automatic conversions were performed:

'_symmetry_cell_setting' value 'Monoclinic' changed to 'monoclinic'
according to /home/saulius/struct/CIF-dictionaries/cif_core.dic
dictionary named 'cif_core.dic' version 2.4.2 from 2011-04-26.

Automatic conversion script
Id: cif_fix_values 1715 2011-07-08 13:25:40Z adriana 
;
_cod_original_sg_symbol_H-M P2(1)/c
_cod_database_code 1503123

loop_
_symmetry_equiv_pos_as_xyz
'x, y, z'
'-x, y+1/2, -z+1/2'
'-x, -y, -z'
'x, -y-1/2, z-1/2'

loop_
_atom_site_label
_atom_site_type_symbol
_atom_site_fract_x
_atom_site_fract_y
_atom_site_fract_z
_atom_site_U_iso_or_equiv
_atom_site_adp_type
_atom_site_occupancy
_atom_site_symmetry_multiplicity
_atom_site_calc_flag
_atom_site_refinement_flags
S1 S 0.21801(6) 1.16890(4) 0.86438(7) 0.0528(3) Uani 1 1 d .
N1 N 0.17951(15) 1.08142(14) 0.9149(2) 0.0476(6) Uani 1 1 d .
N2 N 0.3990(2) 1.0860(2) 0.4339(3) 0.0781(9) Uani 1 1 d .
O1 O 0.29759(15) 1.20007(13) 0.9552(2) 0.0687(6) Uani 1 1 d .
O2 O 0.13020(15) 1.21820(13) 0.8214(2) 0.0698(6) Uani 1 1 d .
O3 O 0.40266(15) 0.83160(17) 1.10963(19) 0.0804(8) Uani 1 1 d .
O4 O 0.32950(14) 0.82992(12) 0.91386(16) 0.0548(5) Uani 1 1 d .
O5 O 0.4903(2) 1.0917(2) 0.4457(3) 0.1148(11) Uani 1 1 d .
O6 O 0.3437(2) 1.0673(2) 0.3384(3) 0.1115(10) Uani 1 1 d .
C1 C 0.25019(19) 1.02078(17) 0.9850(2) 0.0493(7) Uani 1 1 d .
H1A H 0.2734 1.0400 1.0680 0.059 Uiso 1 1 calc R
H1B H 0.3076 1.0111 0.9469 0.059 Uiso 1 1 calc R
C2 C 0.18649(17) 0.94268(16) 0.9805(2) 0.0388(6) Uani 1 1 d .
C3 C 0.09692(18) 0.95321(16) 0.9107(2) 0.0393(6) Uani 1 1 d .
C4 C 0.08643(18) 1.04057(17) 0.8554(2) 0.0490(7) Uani 1 1 d .
H4A H 0.0813 1.0383 0.7678 0.059 Uiso 1 1 calc R
H4B H 0.0282 1.0698 0.8737 0.059 Uiso 1 1 calc R
C5 C 0.0138(2) 0.89358(18) 0.8837(3) 0.0501(7) Uani 1 1 d .
H5A H 0.0243 0.8396 0.9177 0.060 Uiso 1 1 calc R
C6 C -0.0744(2) 0.9086(2) 0.8160(3) 0.0655(9) Uani 1 1 d .
H6A H -0.0884 0.9617 0.7801 0.079 Uiso 1 1 calc R
H6B H -0.1231 0.8663 0.8039 0.079 Uiso 1 1 calc R
C7 C 0.22734(18) 0.86478(17) 1.0539(2) 0.0413(6) Uani 1 1 d .
H7 H 0.1818 0.8173 1.0268 0.050 Uiso 1 1 calc R
C8 C 0.23008(19) 0.87828(16) 1.1884(2) 0.0437(6) Uani 1 1 d .
H8 H 0.2799 0.9135 1.2306 0.052 Uiso 1 1 calc R
C9 C 0.16735(19) 0.84395(17) 1.2494(2) 0.0431(6) Uani 1 1 d .
H9 H 0.1183 0.8084 1.2062 0.052 Uiso 1 1 calc R
C10 C 0.16650(19) 0.85598(16) 1.3801(2) 0.0426(6) Uani 1 1 d .
C11 C 0.0794(2) 0.8408(2) 1.4225(3) 0.0574(8) Uani 1 1 d .
H11 H 0.0219 0.8239 1.3682 0.069 Uiso 1 1 calc R
C12 C 0.0760(3) 0.8506(2) 1.5463(3) 0.0735(10) Uani 1 1 d .
H12 H 0.0167 0.8408 1.5740 0.088 Uiso 1 1 calc R
C13 C 0.1610(3) 0.8747(2) 1.6256(3) 0.0729(10) Uani 1 1 d .
H13 H 0.1595 0.8817 1.7078 0.088 Uiso 1 1 calc R
C14 C 0.2486(3) 0.8887(2) 1.5849(3) 0.0714(10) Uani 1 1 d .
H14 H 0.3065 0.9045 1.6396 0.086 Uiso 1 1 calc R
C15 C 0.2509(2) 0.87946(19) 1.4624(3) 0.0572(8) Uani 1 1 d .
H15 H 0.3106 0.8893 1.4354 0.069 Uiso 1 1 calc R
C16 C 0.3298(2) 0.84087(17) 1.0324(2) 0.0443(6) Uani 1 1 d .
C17 C 0.4234(2) 0.8054(3) 0.8804(3) 0.0748(10) Uani 1 1 d .
H17A H 0.4093 0.7742 0.8041 0.090 Uiso 1 1 calc R
H17B H 0.4599 0.7679 0.9424 0.090 Uiso 1 1 calc R
C18 C 0.4862(3) 0.8794(3) 0.8669(4) 0.1020(15) Uani 1 1 d .
H18A H 0.4492 0.9178 0.8083 0.153 Uiso 1 1 calc R
H18B H 0.5456 0.8610 0.8397 0.153 Uiso 1 1 calc R
H18C H 0.5049 0.9077 0.9441 0.153 Uiso 1 1 calc R
C19 C 0.27134(19) 1.14344(16) 0.7363(2) 0.0458(7) Uani 1 1 d .
C20 C 0.3730(2) 1.1337(2) 0.7505(3) 0.0592(8) Uani 1 1 d .
H20 H 0.4135 1.1404 0.8272 0.071 Uiso 1 1 calc R
C21 C 0.4159(2) 1.1139(2) 0.6517(3) 0.0677(9) Uani 1 1 d .
H21 H 0.4851 1.1074 0.6607 0.081 Uiso 1 1 calc R
C22 C 0.3538(2) 1.10387(19) 0.5393(3) 0.0544(7) Uani 1 1 d .
C23 C 0.2523(2) 1.1121(2) 0.5237(3) 0.0627(9) Uani 1 1 d .
H23 H 0.2119 1.1042 0.4472 0.075 Uiso 1 1 calc R
C24 C 0.2103(2) 1.1321(2) 0.6226(3) 0.0596(8) Uani 1 1 d .
H24 H 0.1410 1.1380 0.6133 0.071 Uiso 1 1 calc R

loop_
_atom_site_aniso_label
_atom_site_aniso_U_11
_atom_site_aniso_U_22
_atom_site_aniso_U_33
_atom_site_aniso_U_23
_atom_site_aniso_U_13
_atom_site_aniso_U_12
S1 0.0697(5) 0.0447(4) 0.0447(5) 0.0021(3) 0.0130(4) 0.0030(3)
N1 0.0539(13) 0.0534(14) 0.0360(13) 0.0080(10) 0.0103(10) 0.0003(11)
N2 0.086(2) 0.103(2) 0.0507(19) 0.0048(16) 0.0276(17) -0.0210(18)
O1 0.0888(15) 0.0599(13) 0.0555(14) -0.0125(11) 0.0093(12) -0.0131(11)
O2 0.0840(14) 0.0574(13) 0.0707(16) 0.0098(11) 0.0216(12) 0.0201(11)
O3 0.0586(13) 0.149(2) 0.0326(12) 0.0072(13) 0.0056(10) 0.0168(13)
O4 0.0639(12) 0.0765(14) 0.0261(10) -0.0054(9) 0.0139(9) 0.0076(10)
O5 0.0899(18) 0.194(3) 0.0692(19) 0.001(2) 0.0379(15) -0.010(2)
O6 0.118(2) 0.166(3) 0.0569(17) -0.0249(18) 0.0327(16) -0.044(2)
C1 0.0533(16) 0.0584(18) 0.0354(15) 0.0057(13) 0.0069(12) 0.0021(13)
C2 0.0496(14) 0.0503(15) 0.0193(12) -0.0009(10) 0.0130(11) 0.0007(12)
C3 0.0496(15) 0.0517(16) 0.0187(12) -0.0027(11) 0.0121(11) 0.0046(12)
C4 0.0520(16) 0.0628(18) 0.0318(14) 0.0025(13) 0.0073(12) 0.0069(13)
C5 0.0577(17) 0.0575(18) 0.0363(16) -0.0037(13) 0.0119(13) 0.0006(14)
C6 0.0606(19) 0.072(2) 0.060(2) -0.0145(17) 0.0021(16) 0.0004(16)
C7 0.0512(15) 0.0516(16) 0.0206(12) 0.0029(11) 0.0056(11) -0.0024(12)
C8 0.0554(16) 0.0527(16) 0.0235(13) 0.0009(12) 0.0088(12) -0.0002(13)
C9 0.0514(15) 0.0509(16) 0.0274(13) 0.0023(12) 0.0091(11) 0.0031(12)
C10 0.0568(16) 0.0473(15) 0.0255(13) 0.0084(11) 0.0128(12) 0.0094(12)
C11 0.0576(18) 0.081(2) 0.0370(16) 0.0111(15) 0.0172(14) 0.0123(15)
C12 0.088(2) 0.101(3) 0.0417(19) 0.0148(18) 0.0371(18) 0.026(2)
C13 0.115(3) 0.081(2) 0.0265(16) 0.0021(15) 0.0241(19) 0.019(2)
C14 0.103(3) 0.079(2) 0.0293(16) -0.0009(15) 0.0055(17) -0.0127(19)
C15 0.0718(19) 0.071(2) 0.0297(15) 0.0024(14) 0.0133(14) -0.0110(15)
C16 0.0539(16) 0.0515(16) 0.0273(14) 0.0040(12) 0.0076(12) 0.0020(12)
C17 0.077(2) 0.106(3) 0.0465(19) -0.0087(19) 0.0236(17) 0.023(2)
C18 0.072(2) 0.181(5) 0.058(2) 0.027(3) 0.0245(19) -0.007(3)
C19 0.0554(17) 0.0448(15) 0.0374(15) 0.0115(12) 0.0095(12) -0.0021(12)
C20 0.0574(18) 0.082(2) 0.0367(17) 0.0055(15) 0.0050(14) -0.0105(15)
C21 0.0563(19) 0.095(3) 0.053(2) 0.0114(18) 0.0118(16) -0.0075(17)
C22 0.0635(19) 0.0627(19) 0.0404(17) 0.0096(14) 0.0183(14) -0.0097(14)
C23 0.068(2) 0.081(2) 0.0366(18) 0.0121(15) 0.0039(14) -0.0135(16)
C24 0.0534(17) 0.080(2) 0.0440(18) 0.0118(16) 0.0070(14) 0.0039(15)

loop_
_atom_type_symbol
_atom_type_description
_atom_type_scat_dispersion_real
_atom_type_scat_dispersion_imag
_atom_type_scat_source
C C 0.0033 0.0016 'International Tables Vol C Tables 4.2.6.8 and 6.1.1.4'
H H 0.0000 0.0000 'International Tables Vol C Tables 4.2.6.8 and 6.1.1.4'
N N 0.0061 0.0033 'International Tables Vol C Tables 4.2.6.8 and 6.1.1.4'
O O 0.0106 0.0060 'International Tables Vol C Tables 4.2.6.8 and 6.1.1.4'
S S 0.1246 0.1234 'International Tables Vol C Tables 4.2.6.8 and 6.1.1.4'

loop_
_geom_angle_atom_site_label_1
_geom_angle_atom_site_label_2
_geom_angle_atom_site_label_3
_geom_angle
O1 S1 O2 121.59(13)
O1 S1 N1 107.32(12)
O2 S1 N1 106.02(12)
O1 S1 C19 106.45(13)
O2 S1 C19 107.26(13)
N1 S1 C19 107.54(12)
C4 N1 C1 112.1(2)
C4 N1 S1 121.84(17)
C1 N1 S1 121.30(17)
O6 N2 O5 123.4(3)
O6 N2 C22 118.2(3)
O5 N2 C22 118.3(3)
C16 O4 C17 117.2(2)
N1 C1 C2 101.7(2)
N1 C1 H1A 111.4
C2 C1 H1A 111.4
N1 C1 H1B 111.4
C2 C1 H1B 111.4
H1A C1 H1B 109.3
C3 C2 C1 112.0(2)
C3 C2 C7 128.2(2)
C1 C2 C7 119.8(2)
C2 C3 C5 129.0(2)
C2 C3 C4 111.1(2)
C5 C3 C4 119.8(2)
N1 C4 C3 102.20(19)
N1 C4 H4A 111.3
C3 C4 H4A 111.3
N1 C4 H4B 111.3
C3 C4 H4B 111.3
H4A C4 H4B 109.2
C6 C5 C3 126.1(3)
C6 C5 H5A 116.9
C3 C5 H5A 116.9
C5 C6 H6A 120.0
C5 C6 H6B 120.0
H6A C6 H6B 120.0
C16 C7 C8 110.5(2)
C16 C7 C2 111.5(2)
C8 C7 C2 111.1(2)
C16 C7 H7 107.9
C8 C7 H7 107.9
C2 C7 H7 107.9
C9 C8 C7 124.7(2)
C9 C8 H8 117.7
C7 C8 H8 117.7
C8 C9 C10 126.6(3)
C8 C9 H9 116.7
C10 C9 H9 116.7
C15 C10 C11 118.4(3)
C15 C10 C9 122.1(2)
C11 C10 C9 119.4(2)
C10 C11 C12 121.0(3)
C10 C11 H11 119.5
C12 C11 H11 119.5
C13 C12 C11 119.1(3)
C13 C12 H12 120.4
C11 C12 H12 120.4
C12 C13 C14 120.4(3)
C12 C13 H13 119.8
C14 C13 H13 119.8
C13 C14 C15 120.0(3)
C13 C14 H14 120.0
C15 C14 H14 120.0
C10 C15 C14 121.0(3)
C10 C15 H15 119.5
C14 C15 H15 119.5
O3 C16 O4 123.2(3)
O3 C16 C7 125.4(2)
O4 C16 C7 111.5(2)
O4 C17 C18 111.9(3)
O4 C17 H17A 109.2
C18 C17 H17A 109.2
O4 C17 H17B 109.2
C18 C17 H17B 109.2
H17A C17 H17B 107.9
C17 C18 H18A 109.5
C17 C18 H18B 109.5
H18A C18 H18B 109.5
C17 C18 H18C 109.5
H18A C18 H18C 109.5
H18B C18 H18C 109.5
C20 C19 C24 120.1(3)
C20 C19 S1 119.5(2)
C24 C19 S1 120.3(2)
C19 C20 C21 120.4(3)
C19 C20 H20 119.8
C21 C20 H20 119.8
C22 C21 C20 118.5(3)
C22 C21 H21 120.8
C20 C21 H21 120.8
C23 C22 C21 122.0(3)
C23 C22 N2 119.3(3)
C21 C22 N2 118.7(3)
C22 C23 C24 119.1(3)
C22 C23 H23 120.5
C24 C23 H23 120.5
C23 C24 C19 119.9(3)
C23 C24 H24 120.0
C19 C24 H24 120.0

loop_
_geom_bond_atom_site_label_1
_geom_bond_atom_site_label_2
_geom_bond_distance
S1 O1 1.418(2)
S1 O2 1.4251(19)
S1 N1 1.613(2)
S1 C19 1.772(3)
N1 C4 1.458(3)
N1 C1 1.467(3)
N2 O6 1.217(3)
N2 O5 1.224(3)
N2 C22 1.458(4)
O3 C16 1.189(3)
O4 C16 1.336(3)
O4 C17 1.449(3)
C1 C2 1.498(4)
C1 H1A 0.9700
C1 H1B 0.9700
C2 C3 1.322(3)
C2 C7 1.519(3)
C3 C5 1.454(3)
C3 C4 1.503(4)
C4 H4A 0.9700
C4 H4B 0.9700
C5 C6 1.307(3)
C5 H5A 0.9300
C6 H6A 0.9300
C6 H6B 0.9300
C7 C16 1.505(4)
C7 C8 1.512(3)
C7 H7 0.9800
C8 C9 1.308(4)
C8 H8 0.9300
C9 C10 1.476(3)
C9 H9 0.9300
C10 C15 1.374(4)
C10 C11 1.378(4)
C11 C12 1.403(4)
C11 H11 0.9300
C12 C13 1.366(5)
C12 H12 0.9300
C13 C14 1.371(4)
C13 H13 0.9300
C14 C15 1.385(4)
C14 H14 0.9300
C15 H15 0.9300
C17 C18 1.468(5)
C17 H17A 0.9700
C17 H17B 0.9700
C18 H18A 0.9600
C18 H18B 0.9600
C18 H18C 0.9600
C19 C20 1.367(4)
C19 C24 1.388(4)
C20 C21 1.382(4)
C20 H20 0.9300
C21 C22 1.380(4)
C21 H21 0.9300
C22 C23 1.361(4)
C23 C24 1.377(4)
C23 H23 0.9300
C24 H24 0.9300

loop_
_geom_torsion_atom_site_label_1
_geom_torsion_atom_site_label_2
_geom_torsion_atom_site_label_3
_geom_torsion_atom_site_label_4
_geom_torsion
O1 S1 N1 C4 168.2(2)
O2 S1 N1 C4 36.9(2)
C19 S1 N1 C4 -77.6(2)
O1 S1 N1 C1 -38.3(2)
O2 S1 N1 C1 -169.7(2)
C19 S1 N1 C1 75.9(2)
C4 N1 C1 C2 -9.0(3)
S1 N1 C1 C2 -164.80(18)
N1 C1 C2 C3 5.0(3)
N1 C1 C2 C7 -173.8(2)
C1 C2 C3 C5 -179.4(2)
C7 C2 C3 C5 -0.8(4)
C1 C2 C3 C4 0.6(3)
C7 C2 C3 C4 179.3(2)
C1 N1 C4 C3 9.3(3)
S1 N1 C4 C3 165.00(18)
C2 C3 C4 N1 -6.0(3)
C5 C3 C4 N1 174.1(2)
C2 C3 C5 C6 178.0(3)
C4 C3 C5 C6 -2.0(4)
C3 C2 C7 C16 131.3(3)
C1 C2 C7 C16 -50.1(3)
C3 C2 C7 C8 -105.0(3)
C1 C2 C7 C8 73.6(3)
C16 C7 C8 C9 -130.2(3)
C2 C7 C8 C9 105.5(3)
C7 C8 C9 C10 -179.3(2)
C8 C9 C10 C15 -24.1(4)
C8 C9 C10 C11 157.9(3)
C15 C10 C11 C12 1.2(4)
C9 C10 C11 C12 179.2(3)
C10 C11 C12 C13 -0.6(5)
C11 C12 C13 C14 -0.4(5)
C12 C13 C14 C15 0.8(5)
C11 C10 C15 C14 -0.7(4)
C9 C10 C15 C14 -178.7(3)
C13 C14 C15 C10 -0.2(5)
C17 O4 C16 O3 0.2(4)
C17 O4 C16 C7 -179.1(2)
C8 C7 C16 O3 1.8(4)
C2 C7 C16 O3 125.8(3)
C8 C7 C16 O4 -179.0(2)
C2 C7 C16 O4 -55.0(3)
C16 O4 C17 C18 -85.7(3)
O1 S1 C19 C20 17.6(3)
O2 S1 C19 C20 149.2(2)
N1 S1 C19 C20 -97.1(2)
O1 S1 C19 C24 -163.5(2)
O2 S1 C19 C24 -31.9(3)
N1 S1 C19 C24 81.8(2)
C24 C19 C20 C21 1.1(5)
S1 C19 C20 C21 -180.0(2)
C19 C20 C21 C22 -0.3(5)
C20 C21 C22 C23 -0.7(5)
C20 C21 C22 N2 177.8(3)
O6 N2 C22 C23 -10.1(5)
O5 N2 C22 C23 169.0(3)
O6 N2 C22 C21 171.3(3)
O5 N2 C22 C21 -9.5(5)
C21 C22 C23 C24 0.9(5)
N2 C22 C23 C24 -177.6(3)
C22 C23 C24 C19 -0.1(5)
C20 C19 C24 C23 -0.9(4)
S1 C19 C24 C23 -179.8(2)
